data_1562454
loop_
_publ_author_name
'Miura, Akira'
'Nagao, Masanori'
'Takei, Takahiro'
'Watauchi, Satoshi'
'Tanaka, Isao'
'Kumada, Nobuhiro'

_publ_section_title
;
 Crystal structures of LaO1&#x2212;xFxBiS2 (x~0.23, 0.46): Effect of F
 doping on distortion of Bi--S plane
;
_journal_name_full 'Journal of Solid State Chemistry'
_journal_page_first 213
_journal_page_last 217
_journal_paper_doi 10.1016/j.jssc.2014.01.035
_journal_volume 212
_journal_year 2014
_chemical_formula_moiety 'Bi La F0.23 O0.77 S2'
_chemical_formula_sum 'Bi F0.23 La O0.77 S2'
_chemical_formula_weight 428.01
_space_group_IT_number 129
_space_group_name_Hall '-P 4a 2a'
_space_group_name_H-M_alt 'P 4/n m m :2'
_symmetry_cell_setting tetragonal
_symmetry_Int_Tables_number 129
_symmetry_space_group_name_Hall '-P 4a 2a'
_symmetry_space_group_name_H-M 'P 4/n m m :2'
_atom_sites_solution_primary direct
_atom_sites_solution_secondary difmap
_cell_angle_alpha 90.0000
_cell_angle_beta 90.0000
_cell_angle_gamma 90.0000
_cell_formula_units_Z 2
_cell_length_a 4.057(3)
_cell_length_b 4.057(3)
_cell_length_c 13.547(4)
_cell_measurement_reflns_used 2043
_cell_measurement_temperature 293
_cell_measurement_theta_max 27.40
_cell_measurement_theta_min 3.00
_cell_volume 223.0(2)
_computing_cell_refinement 'CrystalClear-SM Auto 2.0 r1'
_computing_data_collection 'CrystalClear-SM Auto 2.0 r1 (Rigaku, 2009)'
_computing_data_reduction 'CrystalClear-SM Auto 2.0 r1'
_computing_molecular_graphics 'CrystalStructure 4.0'
_computing_publication_material 'CrystalStructure 4.0 (Rigaku, 2009)'
_computing_structure_refinement 'SHELXL97 (Sheldrick, 1997)'
_diffrn_ambient_temperature 297(3)
_diffrn_measured_fraction_theta_full 0.995
_diffrn_measured_fraction_theta_max 0.995
_diffrn_measurement_device_type 'Rigaku Mercury375R/M CCD (XtaLAB mini)'
_diffrn_measurement_method \w
_diffrn_radiation_type 'Mo Ka'
_diffrn_radiation_wavelength 0.71075
_diffrn_reflns_av_R_equivalents 0.1165
_diffrn_reflns_limit_h_max 5
_diffrn_reflns_limit_h_min -5
_diffrn_reflns_limit_k_max 5
_diffrn_reflns_limit_k_min -5
_diffrn_reflns_limit_l_max 17
_diffrn_reflns_limit_l_min -17
_diffrn_reflns_number 2300
_diffrn_reflns_theta_full 27.39
_diffrn_reflns_theta_max 27.39
_diffrn_standards_interval_count .
_diffrn_standards_number 0
_exptl_absorpt_coefficient_mu 49.488
_exptl_absorpt_correction_T_max 0.610
_exptl_absorpt_correction_T_min 0.086
_exptl_absorpt_correction_type integration
_exptl_absorpt_process_details Coppens_numerical
_exptl_crystal_colour black
_exptl_crystal_density_diffrn 6.374
_exptl_crystal_density_method 'not measured'
_exptl_crystal_description plate
_exptl_crystal_F_000 360.46
_exptl_crystal_size_max 0.12
_exptl_crystal_size_mid 0.08
_exptl_crystal_size_min 0.01
_refine_diff_density_max 2.030
_refine_diff_density_min -3.170
_refine_ls_extinction_coef 0.0123(18)
_refine_ls_extinction_method SHELXL
_refine_ls_goodness_of_fit_ref 1.071
_refine_ls_number_parameters 16
_refine_ls_number_reflns 196
_refine_ls_number_restraints 0
_refine_ls_R_factor_gt 0.0360
_refine_ls_shift/su_max 0.000
_refine_ls_structure_factor_coef Fsqd
_refine_ls_weighting_details 'w = 1/[\s^2^(Fo^2^)+(0.0423P)^2^+1.7962P] where P=(Fo^2^+2Fc^2^)/3'
_refine_ls_weighting_scheme calc
_refine_ls_wR_factor_ref 0.0877
_reflns_number_gt 179
_reflns_number_total 196
_reflns_threshold_expression F^2^>2.0\s(F^2^)
_cod_data_source_file JSSC-2014-212-213.cif
_cod_data_source_block 1
_cod_original_cell_volume 223.0(3)
_cod_original_sg_symbol_H-M 'P 4/n m m'
_cod_original_formula_sum 'Bi La F0.23 O0.77 S2'
_cod_database_code 1562454

loop_
_symmetry_equiv_pos_site_id
_symmetry_equiv_pos_as_xyz
1 +X,+Y,+Z
2 1/2-Y,+X,+Z
3 1/2-X,1/2-Y,+Z
4 +Y,1/2-X,+Z
5 1/2-X,+Y,+Z
6 +Y,+X,+Z
7 +X,1/2-Y,+Z
8 1/2-Y,1/2-X,+Z
9 -X,-Y,-Z
10 1/2+Y,-X,-Z
11 1/2+X,1/2+Y,-Z
12 -Y,1/2+X,-Z
13 1/2+X,-Y,-Z
14 -Y,-X,-Z
15 -X,1/2+Y,-Z
16 1/2+Y,1/2+X,-Z

loop_
_atom_site_label
_atom_site_type_symbol
_atom_site_fract_x
_atom_site_fract_y
_atom_site_fract_z
_atom_site_U_iso_or_equiv
_atom_site_adp_type
_atom_site_occupancy
_atom_site_symmetry_multiplicity
_atom_site_calc_flag
_atom_site_refinement_flags
_atom_site_disorder_assembly
_atom_site_disorder_group
Bi(1) Bi 0.2500 0.2500 0.12549(8) 0.0154(6) Uani 1.00 8 d S . .
La(1) La -0.2500 -0.2500 0.40371(14) 0.0123(7) Uani 1.00 8 d S . .
S(1) S -0.2500 -0.2500 0.1204(7) 0.026(3) Uani 1.00 8 d S . .
S(2) S 0.2500 0.2500 0.3113(5) 0.0111(17) Uani 1.00 8 d S . .
O(1) O -0.2500 -0.7500 0.5000 0.006(4) Uani 0.77 8 d S . .
F(1) O -0.2500 -0.7500 0.5000 0.006(4) Uani 0.23 8 d S . .

loop_
_atom_site_aniso_label
_atom_site_aniso_U_11
_atom_site_aniso_U_22
_atom_site_aniso_U_33
_atom_site_aniso_U_12
_atom_site_aniso_U_13
_atom_site_aniso_U_23
Bi(1) 0.02(5) 0.0182 0.0097 0.0000 0.0000 0.0000
La(1) 0.01(6) 0.0129 0.0112 0.0000 0.0000 0.0000
S(1) 0.03(20) 0.0263 0.0265 0.0000 0.0000 0.0000
S(2) 0.01(13) 0.0132 0.0069 0.0000 0.0000 0.0000
O(1) 0.0(3) 0.0060 0.0056 0.0000 0.0000 0.0000
F(1) 0.0(3) 0.0060 0.0056 0.0000 0.0000 0.0000

loop_
_atom_type_symbol
_atom_type_description
_atom_type_scat_dispersion_real
_atom_type_scat_dispersion_imag
_atom_type_scat_source
Bi Bi -4.108 10.257
;
International Tables for Crystallography
(1992, Vol. C, Tables 4.2.6.8 and 6.1.1.4)
;
La La -0.287 2.452
;
International Tables for Crystallography
(1992, Vol. C, Tables 4.2.6.8 and 6.1.1.4)
;
O O 0.011 0.006
;
International Tables for Crystallography
(1992, Vol. C, Tables 4.2.6.8 and 6.1.1.4)
;
S S 0.125 0.123
;
International Tables for Crystallography
(1992, Vol. C, Tables 4.2.6.8 and 6.1.1.4)
;

loop_
_geom_angle_atom_site_label_1
_geom_angle_atom_site_label_2
_geom_angle_atom_site_label_3
_geom_angle
_geom_angle_publ_flag
_geom_angle_site_symmetry_1
_geom_angle_site_symmetry_2
_geom_angle_site_symmetry_3
S(1) Bi(1) S(1) 89.967(9) yes . . 1_565
S(1) Bi(1) S(1) 89.967(9) yes . . 1_655
S(1) Bi(1) S(1) 177.2(4) yes . . 1_665
S(1) Bi(1) S(2) 91.38(19) yes . . .
S(1) Bi(1) S(1) 177.2(4) yes 1_565 . 1_655
S(1) Bi(1) S(1) 89.967(9) yes 1_565 . 1_665
S(1) Bi(1) S(2) 91.38(19) yes 1_565 . .
S(1) Bi(1) S(1) 89.967(9) yes 1_655 . 1_665
S(1) Bi(1) S(2) 91.38(19) yes 1_655 . .
S(1) Bi(1) S(2) 91.38(19) yes 1_665 . .
S(2) La(1) S(2) 80.79(9) yes 1_445 . 1_455
S(2) La(1) S(2) 80.79(9) yes 1_445 . 1_545
S(2) La(1) S(2) 132.8(2) yes 1_445 . .
S(2) La(1) O(5) 70.81(9) yes 1_445 . .
S(2) La(1) O(5) 139.59(5) yes 1_445 . 1_565
S(2) La(1) O(5) 70.81(9) yes 1_445 . 2_355
S(2) La(1) O(5) 139.59(5) yes 1_445 . 2_455
S(2) La(1) S(2) 132.8(2) yes 1_455 . 1_545
S(2) La(1) S(2) 80.79(9) yes 1_455 . .
S(2) La(1) O(5) 139.59(5) yes 1_455 . .
S(2) La(1) O(5) 70.81(9) yes 1_455 . 1_565
S(2) La(1) O(5) 70.81(9) yes 1_455 . 2_355
S(2) La(1) O(5) 139.59(5) yes 1_455 . 2_455
S(2) La(1) S(2) 80.79(9) yes 1_545 . .
S(2) La(1) O(5) 70.81(9) yes 1_545 . .
S(2) La(1) O(5) 139.59(5) yes 1_545 . 1_565
S(2) La(1) O(5) 139.59(5) yes 1_545 . 2_355
S(2) La(1) O(5) 70.81(9) yes 1_545 . 2_455
S(2) La(1) O(5) 139.59(5) yes . . .
S(2) La(1) O(5) 70.81(9) yes . . 1_565
S(2) La(1) O(5) 139.59(5) yes . . 2_355
S(2) La(1) O(5) 70.81(9) yes . . 2_455
O(5) La(1) O(5) 114.51(9) yes . . 1_565
O(5) La(1) O(5) 72.99(4) yes . . 2_355
O(5) La(1) O(5) 72.99(4) yes . . 2_455
O(5) La(1) O(5) 72.99(4) yes 1_565 . 2_355
O(5) La(1) O(5) 72.99(4) yes 1_565 . 2_455
O(5) La(1) O(5) 114.51(9) yes 2_355 . 2_455
Bi(1) S(1) Bi(1) 89.967(9) yes 1_445 . 1_455
Bi(1) S(1) Bi(1) 89.967(9) yes 1_445 . 1_545
Bi(1) S(1) Bi(1) 177.2(4) yes 1_445 . .
Bi(1) S(1) Bi(1) 177.2(4) yes 1_455 . 1_545
Bi(1) S(1) Bi(1) 89.967(9) yes 1_455 . .
Bi(1) S(1) Bi(1) 89.967(9) yes 1_545 . .
Bi(1) S(2) La(1) 113.58(12) yes . . .
Bi(1) S(2) La(1) 113.58(12) yes . . 1_565
Bi(1) S(2) La(1) 113.58(12) yes . . 1_655
Bi(1) S(2) La(1) 113.58(12) yes . . 1_665
La(1) S(2) La(1) 80.79(9) yes . . 1_565
La(1) S(2) La(1) 80.79(9) yes . . 1_655
La(1) S(2) La(1) 132.8(2) yes . . 1_665
La(1) S(2) La(1) 132.8(2) yes 1_565 . 1_655
La(1) S(2) La(1) 80.79(9) yes 1_565 . 1_665
La(1) S(2) La(1) 80.79(9) yes 1_655 . 1_665
La(1) O(5) La(1) 114.51(9) yes 1_545 . .
La(1) O(5) La(1) 107.01(4) yes 1_545 . 10_446
La(1) O(5) La(1) 107.01(4) yes 1_545 . 10_546
La(1) O(5) La(1) 107.01(4) yes . . 10_446
La(1) O(5) La(1) 107.01(4) yes . . 10_546
La(1) O(5) La(1) 114.51(9) yes 10_446 . 10_546

loop_
_geom_bond_atom_site_label_1
_geom_bond_atom_site_label_2
_geom_bond_distance
_geom_bond_publ_flag
_geom_bond_site_symmetry_1
_geom_bond_site_symmetry_2
Bi(1) S(1) 2.870(2) yes . .
Bi(1) S(1) 2.870(2) yes . 1_565
Bi(1) S(1) 2.870(2) yes . 1_655
Bi(1) S(1) 2.870(2) yes . 1_665
Bi(1) S(2) 2.517(6) yes . .
La(1) S(2) 3.130(3) yes . 1_445
La(1) S(2) 3.130(3) yes . 1_455
La(1) S(2) 3.130(3) yes . 1_545
La(1) S(2) 3.130(3) yes . .
La(1) O(5) 2.4117(16) yes . .
La(1) O(5) 2.4117(16) yes . 1_565
La(1) O(5) 2.4117(16) yes . 2_355
La(1) O(5) 2.4117(16) yes . 2_455

loop_
_geom_contact_atom_site_label_1
_geom_contact_atom_site_label_2
_geom_contact_distance
_geom_contact_publ_flag
_geom_contact_site_symmetry_1
_geom_contact_site_symmetry_2
Bi(1) S(1) 3.331(11) yes . 10_555

loop_
_geom_torsion_atom_site_label_1
_geom_torsion_atom_site_label_2
_geom_torsion_atom_site_label_3
_geom_torsion_atom_site_label_4
_geom_torsion
_geom_torsion_publ_flag
_geom_torsion_site_symmetry_1
_geom_torsion_site_symmetry_2
_geom_torsion_site_symmetry_3
_geom_torsion_site_symmetry_4
S(1) Bi(1) S(1) Bi(1) 2.8(4) no . . 1_565 1_455
S(1) Bi(1) S(1) Bi(1) 91.38(19) no . . 1_565 1_465
S(1) Bi(1) S(1) Bi(1) 180.0 no . . 1_565 1_565
S(1) Bi(1) S(1) Bi(1) -91.38(19) no 1_565 . . 1_445
S(1) Bi(1) S(1) Bi(1) -2.8(4) no 1_565 . . 1_455
S(1) Bi(1) S(1) Bi(1) 180.0 no 1_565 . . 1_545
S(1) Bi(1) S(1) Bi(1) -2.8(4) no . . 1_655 1_545
S(1) Bi(1) S(1) Bi(1) -91.38(19) no . . 1_655 1_645
S(1) Bi(1) S(1) Bi(1) 180.0 no . . 1_655 1_655
S(1) Bi(1) S(1) Bi(1) 91.38(19) no 1_655 . . 1_445
S(1) Bi(1) S(1) Bi(1) 180.0 no 1_655 . . 1_455
S(1) Bi(1) S(1) Bi(1) 2.8(4) no 1_655 . . 1_545
S(1) Bi(1) S(2) La(1) 0.0 no . . . .
S(1) Bi(1) S(2) La(1) -90.0 no . . . 1_565
S(1) Bi(1) S(2) La(1) 90.0 no . . . 1_655
S(1) Bi(1) S(2) La(1) 180.0 no . . . 1_665
S(2) Bi(1) S(1) Bi(1) 0.0 no . . . 1_445
S(2) Bi(1) S(1) Bi(1) 88.62(19) no . . . 1_455
S(2) Bi(1) S(1) Bi(1) -88.62(19) no . . . 1_545
S(1) Bi(1) S(1) Bi(1) 2.8(4) no 1_565 . 1_665 1_565
S(1) Bi(1) S(1) Bi(1) 180.0 no 1_565 . 1_665 1_655
S(1) Bi(1) S(1) Bi(1) 91.38(19) no 1_565 . 1_665 1_665
S(1) Bi(1) S(1) Bi(1) 180.0 no 1_665 . 1_565 1_455
S(1) Bi(1) S(1) Bi(1) -91.38(19) no 1_665 . 1_565 1_465
S(1) Bi(1) S(1) Bi(1) -2.8(4) no 1_665 . 1_565 1_565
S(1) Bi(1) S(2) La(1) 90.0 no 1_565 . . .
S(1) Bi(1) S(2) La(1) 0.0 no 1_565 . . 1_565
S(1) Bi(1) S(2) La(1) 180.0 no 1_565 . . 1_655
S(1) Bi(1) S(2) La(1) -90.0 no 1_565 . . 1_665
S(2) Bi(1) S(1) Bi(1) -88.62(19) no . . 1_565 1_455
S(2) Bi(1) S(1) Bi(1) 0.0 no . . 1_565 1_465
S(2) Bi(1) S(1) Bi(1) 88.62(19) no . . 1_565 1_565
S(1) Bi(1) S(1) Bi(1) 180.0 no 1_655 . 1_665 1_565
S(1) Bi(1) S(1) Bi(1) -2.8(4) no 1_655 . 1_665 1_655
S(1) Bi(1) S(1) Bi(1) -91.38(19) no 1_655 . 1_665 1_665
S(1) Bi(1) S(1) Bi(1) 180.0 no 1_665 . 1_655 1_545
S(1) Bi(1) S(1) Bi(1) 91.38(19) no 1_665 . 1_655 1_645
S(1) Bi(1) S(1) Bi(1) 2.8(4) no 1_665 . 1_655 1_655
S(1) Bi(1) S(2) La(1) -90.0 no 1_655 . . .
S(1) Bi(1) S(2) La(1) 180.0 no 1_655 . . 1_565
S(1) Bi(1) S(2) La(1) 0.0 no 1_655 . . 1_655
S(1) Bi(1) S(2) La(1) 90.0 no 1_655 . . 1_665
S(2) Bi(1) S(1) Bi(1) 88.62(19) no . . 1_655 1_545
S(2) Bi(1) S(1) Bi(1) 0.0 no . . 1_655 1_645
S(2) Bi(1) S(1) Bi(1) -88.62(19) no . . 1_655 1_655
S(1) Bi(1) S(2) La(1) 180.0 no 1_665 . . .
S(1) Bi(1) S(2) La(1) 90.0 no 1_665 . . 1_565
S(1) Bi(1) S(2) La(1) -90.0 no 1_665 . . 1_655
S(1) Bi(1) S(2) La(1) 0.0 no 1_665 . . 1_665
S(2) Bi(1) S(1) Bi(1) -88.62(19) no . . 1_665 1_565
S(2) Bi(1) S(1) Bi(1) 88.62(19) no . . 1_665 1_655
S(2) Bi(1) S(1) Bi(1) 0.0 no . . 1_665 1_665
S(2) La(1) S(2) Bi(1) -68.20(9) no 1_445 . 1_455 1_455
S(2) La(1) S(2) La(1) 43.60(19) no 1_445 . 1_455 1_455
S(2) La(1) S(2) La(1) 111.80(9) no 1_445 . 1_455 1_465
S(2) La(1) S(2) La(1) 180.0 no 1_445 . 1_455 1_565
S(2) La(1) S(2) Bi(1) 68.20(9) no 1_455 . 1_445 1_445
S(2) La(1) S(2) La(1) -111.80(9) no 1_455 . 1_445 1_445
S(2) La(1) S(2) La(1) -43.60(19) no 1_455 . 1_445 1_455
S(2) La(1) S(2) La(1) 180.0 no 1_455 . 1_445 1_545
S(2) La(1) S(2) Bi(1) 68.20(9) no 1_445 . 1_545 1_545
S(2) La(1) S(2) La(1) -43.60(19) no 1_445 . 1_545 1_545
S(2) La(1) S(2) La(1) -111.80(9) no 1_445 . 1_545 1_645
S(2) La(1) S(2) La(1) 180.0 no 1_445 . 1_545 1_655
S(2) La(1) S(2) Bi(1) -68.20(9) no 1_545 . 1_445 1_445
S(2) La(1) S(2) La(1) 111.80(9) no 1_545 . 1_445 1_445
S(2) La(1) S(2) La(1) 180.0 no 1_545 . 1_445 1_455
S(2) La(1) S(2) La(1) 43.60(19) no 1_545 . 1_445 1_545
S(2) La(1) S(2) Bi(1) 0.0 no 1_445 . . .
S(2) La(1) S(2) La(1) 111.80(9) no 1_445 . . 1_565
S(2) La(1) S(2) La(1) -111.80(9) no 1_445 . . 1_655
S(2) La(1) S(2) La(1) 180.0 no 1_445 . . 1_665
S(2) La(1) S(2) Bi(1) 0.0 no . . 1_445 1_445
S(2) La(1) S(2) La(1) 180.0 no . . 1_445 1_445
S(2) La(1) S(2) La(1) -111.80(9) no . . 1_445 1_455
S(2) La(1) S(2) La(1) 111.80(9) no . . 1_445 1_545
S(2) La(1) O(5) La(1) 43.33(8) no 1_445 . . 1_545
S(2) La(1) O(5) La(1) -75.08(8) no 1_445 . . 10_446
S(2) La(1) O(5) La(1) 161.74(8) no 1_445 . . 10_546
O(5) La(1) S(2) Bi(1) -140.97(4) no . . 1_445 1_445
O(5) La(1) S(2) La(1) 39.03(4) no . . 1_445 1_445
O(5) La(1) S(2) La(1) 107.23(12) no . . 1_445 1_455
O(5) La(1) S(2) La(1) -29.17(8) no . . 1_445 1_545
S(2) La(1) O(5) La(1) -91.25(18) no 1_445 . 1_565 1_565
S(2) La(1) O(5) La(1) 27.16(17) no 1_445 . 1_565 10_456
S(2) La(1) O(5) La(1) 150.34(20) no 1_445 . 1_565 10_556
O(5) La(1) S(2) Bi(1) 113.44(15) no 1_565 . 1_445 1_445
O(5) La(1) S(2) La(1) -66.56(15) no 1_565 . 1_445 1_445
O(5) La(1) S(2) La(1) 1.6(2) no 1_565 . 1_445 1_455
O(5) La(1) S(2) La(1) -134.76(8) no 1_565 . 1_445 1_545
S(2) La(1) O(5) La(1) -43.33(8) no 1_445 . 2_355 1_455
S(2) La(1) O(5) La(1) 75.08(8) no 1_445 . 2_355 10_446
S(2) La(1) O(5) La(1) -161.74(8) no 1_445 . 2_355 10_456
O(5) La(1) S(2) Bi(1) 140.97(4) no 2_355 . 1_445 1_445
O(5) La(1) S(2) La(1) -39.03(4) no 2_355 . 1_445 1_445
O(5) La(1) S(2) La(1) 29.17(8) no 2_355 . 1_445 1_455
O(5) La(1) S(2) La(1) -107.23(12) no 2_355 . 1_445 1_545
S(2) La(1) O(5) La(1) 91.25(18) no 1_445 . 2_455 1_655
S(2) La(1) O(5) La(1) -27.16(17) no 1_445 . 2_455 10_546
S(2) La(1) O(5) La(1) -150.34(20) no 1_445 . 2_455 10_556
O(5) La(1) S(2) Bi(1) -113.44(15) no 2_455 . 1_445 1_445
O(5) La(1) S(2) La(1) 66.56(15) no 2_455 . 1_445 1_445
O(5) La(1) S(2) La(1) 134.76(8) no 2_455 . 1_445 1_455
O(5) La(1) S(2) La(1) -1.6(2) no 2_455 . 1_445 1_545
S(2) La(1) S(2) Bi(1) 0.0 no 1_455 . 1_545 1_545
S(2) La(1) S(2) La(1) -111.80(9) no 1_455 . 1_545 1_545
S(2) La(1) S(2) La(1) 180.0 no 1_455 . 1_545 1_645
S(2) La(1) S(2) La(1) 111.80(9) no 1_455 . 1_545 1_655
S(2) La(1) S(2) Bi(1) 0.0 no 1_545 . 1_455 1_455
S(2) La(1) S(2) La(1) 111.80(9) no 1_545 . 1_455 1_455
S(2) La(1) S(2) La(1) 180.0 no 1_545 . 1_455 1_465
S(2) La(1) S(2) La(1) -111.80(9) no 1_545 . 1_455 1_565
S(2) La(1) S(2) Bi(1) -68.20(9) no 1_455 . . .
S(2) La(1) S(2) La(1) 43.60(19) no 1_455 . . 1_565
S(2) La(1) S(2) La(1) 180.0 no 1_455 . . 1_655
S(2) La(1) S(2) La(1) 111.80(9) no 1_455 . . 1_665
S(2) La(1) S(2) Bi(1) 68.20(9) no . . 1_455 1_455
S(2) La(1) S(2) La(1) 180.0 no . . 1_455 1_455
S(2) La(1) S(2) La(1) -111.80(9) no . . 1_455 1_465
S(2) La(1) S(2) La(1) -43.60(19) no . . 1_455 1_565
S(2) La(1) O(5) La(1) 91.25(18) no 1_455 . . 1_545
S(2) La(1) O(5) La(1) -27.16(17) no 1_455 . . 10_446
S(2) La(1) O(5) La(1) -150.34(20) no 1_455 . . 10_546
O(5) La(1) S(2) Bi(1) -113.44(15) no . . 1_455 1_455
O(5) La(1) S(2) La(1) -1.6(2) no . . 1_455 1_455
O(5) La(1) S(2) La(1) 66.56(15) no . . 1_455 1_465
O(5) La(1) S(2) La(1) 134.76(8) no . . 1_455 1_565
S(2) La(1) O(5) La(1) -43.33(8) no 1_455 . 1_565 1_565
S(2) La(1) O(5) La(1) 75.08(8) no 1_455 . 1_565 10_456
S(2) La(1) O(5) La(1) -161.74(8) no 1_455 . 1_565 10_556
O(5) La(1) S(2) Bi(1) 140.97(4) no 1_565 . 1_455 1_455
O(5) La(1) S(2) La(1) -107.23(12) no 1_565 . 1_455 1_455
O(5) La(1) S(2) La(1) -39.03(4) no 1_565 . 1_455 1_465
O(5) La(1) S(2) La(1) 29.17(8) no 1_565 . 1_455 1_565
S(2) La(1) O(5) La(1) 43.33(8) no 1_455 . 2_355 1_455
S(2) La(1) O(5) La(1) 161.74(8) no 1_455 . 2_355 10_446
S(2) La(1) O(5) La(1) -75.08(8) no 1_455 . 2_355 10_456
O(5) La(1) S(2) Bi(1) -140.97(4) no 2_355 . 1_455 1_455
O(5) La(1) S(2) La(1) -29.17(8) no 2_355 . 1_455 1_455
O(5) La(1) S(2) La(1) 39.03(4) no 2_355 . 1_455 1_465
O(5) La(1) S(2) La(1) 107.23(12) no 2_355 . 1_455 1_565
S(2) La(1) O(5) La(1) -91.25(18) no 1_455 . 2_455 1_655
S(2) La(1) O(5) La(1) 150.34(20) no 1_455 . 2_455 10_546
S(2) La(1) O(5) La(1) 27.16(17) no 1_455 . 2_455 10_556
O(5) La(1) S(2) Bi(1) 113.44(15) no 2_455 . 1_455 1_455
O(5) La(1) S(2) La(1) -134.76(8) no 2_455 . 1_455 1_455
O(5) La(1) S(2) La(1) -66.56(15) no 2_455 . 1_455 1_465
O(5) La(1) S(2) La(1) 1.6(2) no 2_455 . 1_455 1_565
S(2) La(1) S(2) Bi(1) 68.20(9) no 1_545 . . .
S(2) La(1) S(2) La(1) 180.0 no 1_545 . . 1_565
S(2) La(1) S(2) La(1) -43.60(19) no 1_545 . . 1_655
S(2) La(1) S(2) La(1) -111.80(9) no 1_545 . . 1_665
S(2) La(1) S(2) Bi(1) -68.20(9) no . . 1_545 1_545
S(2) La(1) S(2) La(1) 180.0 no . . 1_545 1_545
S(2) La(1) S(2) La(1) 111.80(9) no . . 1_545 1_645
S(2) La(1) S(2) La(1) 43.60(19) no . . 1_545 1_655
S(2) La(1) O(5) La(1) -43.33(8) no 1_545 . . 1_545
S(2) La(1) O(5) La(1) -161.74(8) no 1_545 . . 10_446
S(2) La(1) O(5) La(1) 75.08(8) no 1_545 . . 10_546
O(5) La(1) S(2) Bi(1) 140.97(4) no . . 1_545 1_545
O(5) La(1) S(2) La(1) 29.17(8) no . . 1_545 1_545
O(5) La(1) S(2) La(1) -39.03(4) no . . 1_545 1_645
O(5) La(1) S(2) La(1) -107.23(12) no . . 1_545 1_655
S(2) La(1) O(5) La(1) 91.25(18) no 1_545 . 1_565 1_565
S(2) La(1) O(5) La(1) -150.34(20) no 1_545 . 1_565 10_456
S(2) La(1) O(5) La(1) -27.16(17) no 1_545 . 1_565 10_556
O(5) La(1) S(2) Bi(1) -113.44(15) no 1_565 . 1_545 1_545
O(5) La(1) S(2) La(1) 134.76(8) no 1_565 . 1_545 1_545
O(5) La(1) S(2) La(1) 66.56(15) no 1_565 . 1_545 1_645
O(5) La(1) S(2) La(1) -1.6(2) no 1_565 . 1_545 1_655
S(2) La(1) O(5) La(1) -91.25(18) no 1_545 . 2_355 1_455
S(2) La(1) O(5) La(1) 27.16(17) no 1_545 . 2_355 10_446
S(2) La(1) O(5) La(1) 150.34(20) no 1_545 . 2_355 10_456
O(5) La(1) S(2) Bi(1) 113.44(15) no 2_355 . 1_545 1_545
O(5) La(1) S(2) La(1) 1.6(2) no 2_355 . 1_545 1_545
O(5) La(1) S(2) La(1) -66.56(15) no 2_355 . 1_545 1_645
O(5) La(1) S(2) La(1) -134.76(8) no 2_355 . 1_545 1_655
S(2) La(1) O(5) La(1) 43.33(8) no 1_545 . 2_455 1_655
S(2) La(1) O(5) La(1) -75.08(8) no 1_545 . 2_455 10_546
S(2) La(1) O(5) La(1) 161.74(8) no 1_545 . 2_455 10_556
O(5) La(1) S(2) Bi(1) -140.97(4) no 2_455 . 1_545 1_545
O(5) La(1) S(2) La(1) 107.23(12) no 2_455 . 1_545 1_545
O(5) La(1) S(2) La(1) 39.03(4) no 2_455 . 1_545 1_645
O(5) La(1) S(2) La(1) -29.17(8) no 2_455 . 1_545 1_655
S(2) La(1) O(5) La(1) -91.25(18) no . . . 1_545
S(2) La(1) O(5) La(1) 150.34(20) no . . . 10_446
S(2) La(1) O(5) La(1) 27.16(17) no . . . 10_546
O(5) La(1) S(2) Bi(1) 113.44(15) no . . . .
O(5) La(1) S(2) La(1) -134.76(8) no . . . 1_565
O(5) La(1) S(2) La(1) 1.6(2) no . . . 1_655
O(5) La(1) S(2) La(1) -66.56(15) no . . . 1_665
S(2) La(1) O(5) La(1) 43.33(8) no . . 1_565 1_565
S(2) La(1) O(5) La(1) 161.74(8) no . . 1_565 10_456
S(2) La(1) O(5) La(1) -75.08(8) no . . 1_565 10_556
O(5) La(1) S(2) Bi(1) -140.97(4) no 1_565 . . .
O(5) La(1) S(2) La(1) -29.17(8) no 1_565 . . 1_565
O(5) La(1) S(2) La(1) 107.23(12) no 1_565 . . 1_655
O(5) La(1) S(2) La(1) 39.03(4) no 1_565 . . 1_665
S(2) La(1) O(5) La(1) 91.25(18) no . . 2_355 1_455
S(2) La(1) O(5) La(1) -150.34(20) no . . 2_355 10_446
S(2) La(1) O(5) La(1) -27.16(17) no . . 2_355 10_456
O(5) La(1) S(2) Bi(1) -113.44(15) no 2_355 . . .
O(5) La(1) S(2) La(1) -1.6(2) no 2_355 . . 1_565
O(5) La(1) S(2) La(1) 134.76(8) no 2_355 . . 1_655
O(5) La(1) S(2) La(1) 66.56(15) no 2_355 . . 1_665
S(2) La(1) O(5) La(1) -43.33(8) no . . 2_455 1_655
S(2) La(1) O(5) La(1) -161.74(8) no . . 2_455 10_546
S(2) La(1) O(5) La(1) 75.08(8) no . . 2_455 10_556
O(5) La(1) S(2) Bi(1) 140.97(4) no 2_455 . . .
O(5) La(1) S(2) La(1) -107.23(12) no 2_455 . . 1_565
O(5) La(1) S(2) La(1) 29.17(8) no 2_455 . . 1_655
O(5) La(1) S(2) La(1) -39.03(4) no 2_455 . . 1_665
O(5) La(1) O(5) La(1) 180.0 no . . 1_565 1_565
O(5) La(1) O(5) La(1) -61.59(3) no . . 1_565 10_456
O(5) La(1) O(5) La(1) 61.59(3) no . . 1_565 10_556
O(5) La(1) O(5) La(1) 180.0 no 1_565 . . 1_545
O(5) La(1) O(5) La(1) 61.59(3) no 1_565 . . 10_446
O(5) La(1) O(5) La(1) -61.59(3) no 1_565 . . 10_546
O(5) La(1) O(5) La(1) -118.41(3) no . . 2_355 1_455
O(5) La(1) O(5) La(1) 0.0 no . . 2_355 10_446
O(5) La(1) O(5) La(1) 123.18(6) no . . 2_355 10_456
O(5) La(1) O(5) La(1) 118.41(3) no 2_355 . . 1_545
O(5) La(1) O(5) La(1) 0.0 no 2_355 . . 10_446
O(5) La(1) O(5) La(1) -123.18(6) no 2_355 . . 10_546
O(5) La(1) O(5) La(1) 118.41(3) no . . 2_455 1_655
O(5) La(1) O(5) La(1) 0.0 no . . 2_455 10_546
O(5) La(1) O(5) La(1) -123.18(6) no . . 2_455 10_556
O(5) La(1) O(5) La(1) -118.41(3) no 2_455 . . 1_545
O(5) La(1) O(5) La(1) 123.18(6) no 2_455 . . 10_446
O(5) La(1) O(5) La(1) 0.0 no 2_455 . . 10_546
O(5) La(1) O(5) La(1) 118.41(3) no 1_565 . 2_355 1_455
O(5) La(1) O(5) La(1) -123.18(6) no 1_565 . 2_355 10_446
O(5) La(1) O(5) La(1) 0.0 no 1_565 . 2_355 10_456
O(5) La(1) O(5) La(1) -118.41(3) no 2_355 . 1_565 1_565
O(5) La(1) O(5) La(1) 0.0 no 2_355 . 1_565 10_456
O(5) La(1) O(5) La(1) 123.18(6) no 2_355 . 1_565 10_556
O(5) La(1) O(5) La(1) -118.41(3) no 1_565 . 2_455 1_655
O(5) La(1) O(5) La(1) 123.18(6) no 1_565 . 2_455 10_546
O(5) La(1) O(5) La(1) 0.0 no 1_565 . 2_455 10_556
O(5) La(1) O(5) La(1) 118.41(3) no 2_455 . 1_565 1_565
O(5) La(1) O(5) La(1) -123.18(6) no 2_455 . 1_565 10_456
O(5) La(1) O(5) La(1) 0.0 no 2_455 . 1_565 10_556
O(5) La(1) O(5) La(1) 180.0 no 2_355 . 2_455 1_655
O(5) La(1) O(5) La(1) 61.59(3) no 2_355 . 2_455 10_546
O(5) La(1) O(5) La(1) -61.59(3) no 2_355 . 2_455 10_556
O(5) La(1) O(5) La(1) 180.0 no 2_455 . 2_355 1_455
O(5) La(1) O(5) La(1) -61.59(3) no 2_455 . 2_355 10_446
O(5) La(1) O(5) La(1) 61.59(3) no 2_455 . 2_355 10_456
